data_2006733
loop_
_publ_author_name
'Leopoldo Suescun P.'
'Ra\'ul A. Mariezcurrena'
'\'Alvaro W. Mombr\'u'
'Oscar A. Gonz\'alez'
'Eduardo Manta'
'Sandra Gordon'

_publ_section_title
;
 <i>trans</i>-Myristic Acid
 3-<i>tert</i>-Butoxycarbonylamino-2-oxopiperidin-5-yl Ester, a New
 Anthelmintic Compound
;
_journal_issue 11
_journal_name_full 'Acta Crystallographica Section C'
_journal_page_first 1682
_journal_page_last 1685
_journal_paper_doi 10.1107/S0108270197008329
_journal_volume 53
_journal_year 1997
_chemical_formula_sum 'C24 H44 N2 O5'
_chemical_formula_weight 440.61
_chemical_melting_point 387.75(5)
_chemical_name_systematic
;
trans-myristic acid 3-tert-butoxycarbonylamino-2-oxo-piperidin-5-yl ester
;
_space_group_IT_number 14
_symmetry_cell_setting monoclinic
_symmetry_space_group_name_Hall '-P 2ybc'
_symmetry_space_group_name_H-M 'P 1 21/c 1'
_audit_creation_method SHELXL
_cell_angle_alpha 89.99(2)
_cell_angle_beta 90.497(10)
_cell_angle_gamma 90.02(3)
_cell_formula_units_Z 4
_cell_length_a 6.6176(9)
_cell_length_b 8.3800(5)
_cell_length_c 47.7420(5)
_cell_measurement_reflns_used 25
_cell_measurement_temperature 293(2)
_cell_measurement_theta_max 5.820
_cell_measurement_theta_min 3.185
_cell_volume 2647.5(4)
_computing_cell_refinement 'MSC/AFC Diffractometer Control Software'
_computing_data_collection
;
MSC/AFC Diffractometer Control Software (Molecular Structure Corporation,
1993)
;
_computing_data_reduction 'MSC/AFC Diffractometer Control Software'
_computing_molecular_graphics 'ZORTEP (Zsolnai, 1994a), XPMA (Zsolnai, 1994b)'
_computing_publication_material 'PLATON93 (Spek, 1993)'
_computing_structure_refinement 'SHELXL-93 (Sheldrick, 1993)'
_computing_structure_solution 'SHELXS-86 (Sheldrick, 1990)'
_diffrn_ambient_temperature 293(2)
_diffrn_measurement_device 'Rigaku AFC7S'
_diffrn_measurement_method \w
_diffrn_radiation_monochromator graphite
_diffrn_radiation_source 'fine-focus sealed tube'
_diffrn_radiation_type MoK\a
_diffrn_radiation_wavelength 0.71070
_diffrn_reflns_av_R_equivalents 0.0265
_diffrn_reflns_av_sigmaI/netI 0.0619
_diffrn_reflns_limit_h_max 8
_diffrn_reflns_limit_h_min 0
_diffrn_reflns_limit_k_max 10
_diffrn_reflns_limit_k_min -1
_diffrn_reflns_limit_l_max 62
_diffrn_reflns_limit_l_min -62
_diffrn_reflns_number 7487
_diffrn_reflns_theta_max 27.52
_diffrn_reflns_theta_min 2.47
_diffrn_standards_decay_% 0.3
_diffrn_standards_interval_count 197
_diffrn_standards_number 3
_exptl_absorpt_coefficient_mu 0.076
_exptl_absorpt_correction_T_max 1.0
_exptl_absorpt_correction_T_min 0.9339
_exptl_absorpt_correction_type '\y scans'
_exptl_crystal_colour Colourless
_exptl_crystal_density_diffrn 1.105
_exptl_crystal_description Needle
_exptl_crystal_F_000 968
_exptl_crystal_size_max 2.10
_exptl_crystal_size_mid 0.35
_exptl_crystal_size_min 0.10
_refine_diff_density_max 0.172
_refine_diff_density_min -0.187
_refine_ls_extinction_method none
_refine_ls_goodness_of_fit_all 1.044
_refine_ls_goodness_of_fit_obs 1.226
_refine_ls_matrix_type full
_refine_ls_number_parameters 375
_refine_ls_number_reflns 6075
_refine_ls_number_restraints 36
_refine_ls_restrained_S_all 1.042
_refine_ls_restrained_S_obs 1.219
_refine_ls_R_factor_all 0.1298
_refine_ls_R_factor_obs .0474
_refine_ls_shift/esd_max 0.000
_refine_ls_shift/esd_mean 0.000
_refine_ls_structure_factor_coef Fsqd
_refine_ls_weighting_details 'w = 1/[\s^2^(Fo^2^)+(0.0804P)^2^+0.1065P] where P=(Fo^2^+2Fc^2^)/3'
_refine_ls_weighting_scheme calc
_refine_ls_wR_factor_all 0.1764
_refine_ls_wR_factor_obs .1366
_reflns_number_observed 2814
_reflns_number_total 6075
_reflns_observed_criterion >2sigma(I)
_cod_data_source_file sx1028.cif
_cod_data_source_block gor193
_cod_depositor_comments
;
The following automatic conversions were performed:

'_chemical_melting_point' value '387.7-387.8 K' was changed to
'387.75(5)' - the average value was taken and precision was
estimated.

Automatic conversion script
Id: cif_fix_values 1646 2011-03-28 12:23:43Z adriana 

The following automatic conversions were performed:

'_chemical_melting_point' value '387.7-387.8 K' was changed to
'387.75(5)' - the average value was taken and precision was
estimated.

Automatic conversion script
Id: cif_fix_values 1715 2011-07-08 13:25:40Z adriana 

The following automatic conversions were performed:

'_refine_ls_weighting_scheme' value 'calc w =
1/[\s^2^(Fo^2^)+(0.0804P)^2^+0.1065P] where P=(Fo^2^+2Fc^2^)/3' was
changed to 'calc'. New tag '_refine_ls_weighting_details' was
created. The value of the new tag was set to 'w =
1/[\s^2^(Fo^2^)+(0.0804P)^2^+0.1065P] where P=(Fo^2^+2Fc^2^)/3'.

Automatic conversion script
Id: cif_fix_values 3143 2015-03-26 13:38:13Z robertas 
;
_cod_original_cell_volume 2647.5(16)
_cod_original_sg_symbol_H-M 'P 21/c'
_cod_database_code 2006733

loop_
_symmetry_equiv_pos_as_xyz
'x, y, z'
'x, -y+1/2, z+1/2'
'-x, -y, -z'
'-x, y-1/2, -z-1/2'

loop_
_atom_site_aniso_label
_atom_site_aniso_U_11
_atom_site_aniso_U_22
_atom_site_aniso_U_33
_atom_site_aniso_U_12
_atom_site_aniso_U_13
_atom_site_aniso_U_23
O1 .0402(7) .0426(7) .0627(9) .0022(6) .0020(6) .0028(7)
C1 .0426(11) .0361(11) .0417(10) .0027(9) .0099(8) .0041(8)
C2 .0415(10) .0375(10) .0418(10) .0044(8) .0093(8) .0035(9)
C3 .0423(11) .0527(12) .0458(11) .0054(10) .0067(9) .0037(10)
C4 .0480(12) .0514(12) .0412(10) -.0058(10) .0041(9) .0048(9)
C5 .0570(13) .0415(11) .0577(13) -.0026(11) -.0020(11) .0007(11)
N1 .0468(10) .0382(9) .0568(10) .0095(8) .0032(8) -.0019(8)
N2 .0505(10) .0318(9) .0463(9) .0024(8) .0110(7) -.0004(8)
C6 .0421(11) .0388(11) .0470(11) .0061(9) .0094(8) -.0035(9)
O2 .0619(9) .0370(8) .0513(8) .0033(7) .0106(6) .0016(6)
O3 .0694(10) .0465(8) .0460(8) -.0050(7) .0106(7) -.0072(7)
C7 .0658(14) .0603(14) .0406(11) .0082(12) .0056(10) -.0043(10)
C8 .090(2) .088(2) .064(2) -.001(2) .0024(15) -.029(2)
C9 .069(2) .082(2) .067(2) -.0066(15) .0216(13) -.0043(14)
C10 .111(2) .096(2) .060(2) .035(2) -.004(2) .000(2)
O4 .0554(8) .0527(9) .0427(7) -.0013(7) .0060(6) .0025(6)
C11 .072(2) .0634(15) .0463(12) -.0056(13) .0039(11) -.0049(11)
O5 .152(2) .107(2) .0576(11) -.061(2) .0099(11) -.0141(11)
C12 .076(2) .079(2) .0465(12) -.0018(15) .0071(11) .0020(13)
C13 .078(2) .075(2) .0609(15) -.005(2) .0135(12) -.0026(14)
C14 .076(2) .095(2) .0546(14) -.006(2) .0145(12) -.0057(14)
C15 .076(2) .096(2) .074(2) -.007(2) .0186(14) -.006(2)
C16 .079(2) .107(2) .069(2) -.006(2) .0187(14) -.008(2)
C17 .077(2) .103(2) .078(2) -.008(2) .0195(14) -.010(2)
C18 .083(2) .110(2) .073(2) -.002(2) .0240(14) -.007(2)
C19 .078(2) .109(2) .082(2) -.009(2) .0248(15) -.010(2)
C20 .092(2) .108(2) .080(2) .000(2) .030(2) -.003(2)
C21 .094(2) .115(3) .096(2) -.005(2) .039(2) -.008(2)
C22 .117(3) .115(3) .089(2) .002(2) .042(2) -.007(2)
C23 .126(3) .139(3) .114(3) -.004(3) .056(2) -.009(2)
C24 .181(4) .174(4) .110(3) .011(4) .079(3) .005(3)

loop_
_atom_site_label
_atom_site_fract_x
_atom_site_fract_y
_atom_site_fract_z
_atom_site_U_iso_or_equiv
_atom_site_thermal_displace_type
_atom_site_calc_flag
_atom_site_refinement_flags
_atom_site_occupancy
_atom_site_disorder_group
_atom_site_type_symbol
O1 1.1296(2) .2475(2) -.00765(3) .0485(4) Uani d . 1 . O
C1 .9721(3) .2072(2) -.01977(4) .0401(4) Uani d . 1 . C
C2 .7937(3) .3229(2) -.02163(4) .0402(4) Uani d . 1 . C
H2 .832(3) .402(3) -.0366(4) .054(6) Uiso d . 1 . H
C3 .5937(3) .2459(3) -.02989(4) .0469(5) Uani d . 1 . C
H3A .541(3) .188(3) -.0137(4) .056(6) Uiso d . 1 . H
H3B .499(3) .324(3) -.0359(4) .063(7) Uiso d . 1 . H
C4 .6185(3) .1222(3) -.05251(4) .0468(5) Uani d . 1 . C
H4 .486(3) .076(2) -.0584(4) .050(6) Uiso d . 1 . H
C5 .7685(3) -.0032(3) -.04379(5) .0521(5) Uani d . 1 . C
H5A .707(3) -.066(3) -.0292(5) .070(7) Uiso d . 1 . H
H5B .806(3) -.069(3) -.0605(4) .058(6) Uiso d . 1 . H
N1 .9538(3) .0673(2) -.03282(4) .0472(4) Uani d . 1 . N
H1N 1.057(3) .005(3) -.0311(4) .053(6) Uiso d . 1 . H
N2 .7779(3) .4136(2) .00420(3) .0428(4) Uani d . 1 . N
H2N .808(3) .512(3) .0044(4) .044(6) Uiso d . 1 . H
C6 .7655(3) .3380(2) .02888(4) .0426(5) Uani d . 1 . C
O2 .7409(2) .1942(2) .03169(3) .0500(4) Uani d . 1 . O
O3 .7871(2) .4437(2) .04997(3) .0539(4) Uani d . 1 . O
C7 .7316(3) .4020(3) .07876(4) .0556(6) Uani d . 1 . C
C8 .7712(5) .5586(4) .09386(6) .0806(8) Uani d D 1 . C
H8A .920(4) .580(4) .0922(6) .114(4) Uiso d D 1 . H
H8B .691(5) .655(3) .0869(6) .114(4) Uiso d D 1 . H
H8C .741(4) .535(4) .1144(5) .114(4) Uiso d D 1 . H
C9 .5103(4) .3596(4) .07937(6) .0724(7) Uani d D 1 . C
H9A .470(5) .269(3) .0684(6) .114(4) Uiso d D 1 . H
H9B .468(5) .337(4) .0978(5) .114(4) Uiso d D 1 . H
H9C .425(4) .449(3) .0734(7) .114(4) Uiso d D 1 . H
C10 .8643(6) .2696(4) .09026(6) .0890(10) Uani d D 1 . C
H10A 1.006(4) .302(4) .0860(7) .114(4) Uiso d D 1 . H
H10B .841(5) .263(4) .1107(5) .114(4) Uiso d D 1 . H
H10C .849(5) .167(3) .0807(6) .114(4) Uiso d D 1 . H
O4 .6922(2) .2053(2) -.07748(3) .0503(4) Uani d . 1 . O
C11 .6453(4) .1427(3) -.10237(4) .0607(6) Uani d . 1 . C
O5 .5399(4) .0280(3) -.10526(4) .1056(8) Uani d . 1 . O
C12 .7450(4) .2290(3) -.12598(5) .0673(7) Uani d D 1 . C
H12A .788(4) .332(3) -.1201(5) .081 Uiso d D 1 . H
H12B .651(4) .244(3) -.1404(5) .081 Uiso d D 1 . H
C13 .9253(4) .1363(4) -.13690(5) .0713(7) Uani d D 1 . C
H13A 1.023(4) .120(3) -.1230(5) .086 Uiso d D 1 . H
H13B .889(4) .033(3) -.1413(5) .086 Uiso d D 1 . H
C14 1.0277(4) .2160(4) -.16138(5) .0752(8) Uani d D 1 . C
H14A 1.065(4) .323(3) -.1563(6) .090 Uiso d D 1 . H
H14B .930(4) .237(3) -.1762(5) .090 Uiso d D 1 . H
C15 1.2053(5) .1257(4) -.17297(6) .0820(8) Uani d D 1 . C
H15A 1.163(4) .024(3) -.1796(6) .098 Uiso d D 1 . H
H15B 1.296(4) .091(3) -.1588(5) .098 Uiso d D 1 . H
C16 1.3098(4) .2082(4) -.19681(6) .0849(9) Uani d D 1 . C
H16A 1.3551(8) .3072(17) -.19052(11) .102 Uiso calc RD 1 . H
H16B 1.2149(16) .2266(5) -.2110(2) .102 Uiso calc RD 1 . H
C17 1.4863(4) .1204(4) -.20929(6) .0858(9) Uani d D 1 . C
H17A 1.5824(16) .1018(5) -.1950(2) .103 Uiso calc RD 1 . H
H17B 1.4407(8) .0204(17) -.21568(11) .103 Uiso calc RD 1 . H
C18 1.5894(4) .2038(4) -.23309(6) .0887(9) Uani d D 1 . C
H18A 1.4956(17) .2213(5) -.2470(3) .106 Uiso calc RD 1 . H
H18B 1.6326(8) .3018(18) -.22687(12) .106 Uiso calc RD 1 . H
C19 1.7658(4) .1188(4) -.24558(6) .0899(9) Uani d D 1 . C
H19A 1.7218(8) .0177(18) -.25185(11) .108 Uiso calc RD 1 . H
H19B 1.8631(17) .1018(6) -.2313(3) .108 Uiso calc RD 1 . H
C20 1.8668(5) .2024(4) -.26953(6) .0934(10) Uani d D 1 . C
H20A 1.7730(17) .2179(5) -.2834(3) .112 Uiso calc RD 1 . H
H20B 1.9081(8) .3007(18) -.26351(11) .112 Uiso calc RD 1 . H
C21 2.0432(5) .1189(4) -.28171(7) .1016(11) Uani d D 1 . C
H21A 2.0008(8) .0177(19) -.28768(11) .122 Uiso calc RD 1 . H
H21B 2.1395(18) .1038(5) -.2675(3) .122 Uiso calc RD 1 . H
C22 2.1447(5) .2005(4) -.30589(7) .1066(11) Uani d D 1 . C
H22A 2.0507(18) .2110(5) -.3205(3) .128 Uiso calc RD 1 . H
H22B 2.1819(8) .303(2) -.30025(12) .128 Uiso calc RD 1 . H
C23 2.3267(6) .1186(5) -.31691(8) .1263(14) Uani d D 1 . C
H23A 2.4219(19) .1051(6) -.3016(3) .152 Uiso calc RD 1 . H
H23B 2.2868(9) .013(2) -.32307(13) .152 Uiso calc RD 1 . H
C24 2.4317(7) .1966(6) -.33994(9) .155(2) Uani d D 1 . C
H24A 2.551(2) .1304(13) -.34551(13) .232 Uiso calc RD 1 . H
H24B 2.4790(11) .305(2) -.33378(13) .232 Uiso calc RD 1 . H
H24C 2.3371(17) .2080(6) -.3563(3) .232 Uiso calc RD 1 . H

loop_
_atom_type_symbol
_atom_type_description
_atom_type_scat_dispersion_real
_atom_type_scat_dispersion_imag
_atom_type_scat_source
C C 0.0033 0.0016 'International Tables Vol C Tables 4.2.6.8 and 6.1.1.4'
H H 0.0000 0.0000 'International Tables Vol C Tables 4.2.6.8 and 6.1.1.4'
O O 0.0106 0.0060 'International Tables Vol C Tables 4.2.6.8 and 6.1.1.4'
N N 0.0061 0.0033 'International Tables Vol C Tables 4.2.6.8 and 6.1.1.4'

loop_
_geom_angle_atom_site_label_1
_geom_angle_atom_site_label_2
_geom_angle_atom_site_label_3
_geom_angle
_geom_angle_publ_flag
O1 C1 N1 122.2(2) yes
O1 C1 C2 120.1(2) yes
N1 C1 C2 117.6(2) yes
N2 C2 C3 111.89(15) yes
N2 C2 C1 110.1(2) yes
C3 C2 C1 114.5(2) yes
N2 C2 H2 106.3(11) ?
C3 C2 H2 108.5(11) ?
C1 C2 H2 105.0(11) ?
C4 C3 C2 112.2(2) yes
C4 C3 H3A 105.6(12) ?
C2 C3 H3A 108.7(12) ?
C4 C3 H3B 109.4(13) ?
C2 C3 H3B 111.0(14) ?
H3A C3 H3B 109.8(17) ?
O4 C4 C5 109.5(2) yes
O4 C4 C3 107.1(2) yes
C5 C4 C3 111.0(2) yes
O4 C4 H4 104.6(11) ?
C5 C4 H4 112.6(11) ?
C3 C4 H4 111.6(11) ?
N1 C5 C4 111.7(2) yes
N1 C5 H5A 108.8(13) ?
C4 C5 H5A 107.4(13) ?
N1 C5 H5B 107.3(12) ?
C4 C5 H5B 109.3(12) ?
H5A C5 H5B 112.5(17) ?
C1 N1 C5 126.7(2) yes
C1 N1 H1N 114.9(14) ?
C5 N1 H1N 116.7(15) ?
C6 N2 C2 120.3(2) yes
C6 N2 H2N 117.9(13) ?
C2 N2 H2N 119.8(13) ?
O2 C6 N2 124.8(2) yes
O2 C6 O3 125.4(2) yes
N2 C6 O3 109.8(2) yes
C6 O3 C7 121.1(2) yes
O3 C7 C9 109.0(2) yes
O3 C7 C10 111.4(2) yes
C9 C7 C10 112.4(2) yes
O3 C7 C8 101.2(2) yes
C9 C7 C8 111.0(2) yes
C10 C7 C8 111.3(2) yes
C7 C8 H8A 106.4(18) ?
C7 C8 H8B 116.2(18) ?
H8A C8 H8B 110.(3) ?
C7 C8 H8C 104.6(18) ?
H8A C8 H8C 108.(2) ?
H8B C8 H8C 111.(3) ?
C7 C9 H9A 116.(2) ?
C7 C9 H9B 111.1(19) ?
H9A C9 H9B 105.(3) ?
C7 C9 H9C 111.7(19) ?
H9A C9 H9C 107.(3) ?
H9B C9 H9C 105.(3) ?
C7 C10 H10A 105.(2) ?
C7 C10 H10B 107.8(18) ?
H10A C10 H10B 112.(3) ?
C7 C10 H10C 114.6(19) ?
H10A C10 H10C 104.(3) ?
H10B C10 H10C 113.(3) ?
C11 O4 C4 117.4(2) yes
O5 C11 O4 123.4(2) yes
O5 C11 C12 124.2(2) yes
O4 C11 C12 112.3(2) yes
C11 C12 C13 111.3(2) yes
C11 C12 H12A 110.4(16) ?
C13 C12 H12A 109.3(16) ?
C11 C12 H12B 109.1(16) ?
C13 C12 H12B 109.5(16) ?
H12A C12 H12B 107.(2) ?
C14 C13 C12 113.4(2) yes
C14 C13 H13A 107.5(17) ?
C12 C13 H13A 112.0(17) ?
C14 C13 H13B 110.9(16) ?
C12 C13 H13B 110.8(17) ?
H13A C13 H13B 102.(2) ?
C15 C14 C13 114.7(3) yes
C15 C14 H14A 111.2(17) ?
C13 C14 H14A 109.4(17) ?
C15 C14 H14B 110.0(17) ?
C13 C14 H14B 110.0(17) ?
H14A C14 H14B 101.(2) ?
C16 C15 C14 114.3(3) yes
C16 C15 H15A 107.2(18) ?
C14 C15 H15A 110.0(18) ?
C16 C15 H15B 112.8(18) ?
C14 C15 H15B 112.6(18) ?
H15A C15 H15B 99.(3) ?
C15 C16 C17 115.9(3) yes
C15 C16 H16A 108.3(2) ?
C17 C16 H16A 108.3(2) ?
C15 C16 H16B 108.3(2) ?
C17 C16 H16B 108.3(2) ?
H16A C16 H16B 107.4 ?
C18 C17 C16 115.5(3) yes
C18 C17 H17A 108.4(2) ?
C16 C17 H17A 108.4(2) ?
C18 C17 H17B 108.4(2) ?
C16 C17 H17B 108.4(2) ?
H17A C17 H17B 107.5 ?
C19 C18 C17 116.1(3) yes
C19 C18 H18A 108.2(2) ?
C17 C18 H18A 108.3(2) ?
C19 C18 H18B 108.2(2) ?
C17 C18 H18B 108.2(2) ?
H18A C18 H18B 107.4 ?
C18 C19 C20 115.8(3) yes
C18 C19 H19A 108.3(2) ?
C20 C19 H19A 108.3(2) ?
C18 C19 H19B 108.3(2) ?
C20 C19 H19B 108.3(2) ?
H19A C19 H19B 107.4 ?
C21 C20 C19 115.8(3) yes
C21 C20 H20A 108.3(2) ?
C19 C20 H20A 108.3(2) ?
C21 C20 H20B 108.3(2) ?
C19 C20 H20B 108.3(2) ?
H20A C20 H20B 107.4 ?
C20 C21 C22 116.4(3) yes
C20 C21 H21A 108.2(2) ?
C22 C21 H21A 108.2(2) ?
C20 C21 H21B 108.2(2) ?
C22 C21 H21B 108.2(2) ?
H21A C21 H21B 107.3 ?
C23 C22 C21 115.5(3) yes
C23 C22 H22A 108.4(2) ?
C21 C22 H22A 108.4(2) ?
C23 C22 H22B 108.4(2) ?
C21 C22 H22B 108.4(2) ?
H22A C22 H22B 107.5 ?
C24 C23 C22 116.9(4) yes
C24 C23 H23A 108.1(3) ?
C22 C23 H23A 108.1(2) ?
C24 C23 H23B 108.1(3) ?
C22 C23 H23B 108.1(2) ?
H23A C23 H23B 107.3 ?
C23 C24 H24A 109.5(2) ?
C23 C24 H24B 109.5(3) ?
H24A C24 H24B 109.5 ?
C23 C24 H24C 109.5(3) ?
H24A C24 H24C 109.5 ?
H24B C24 H24C 109.5 ?

loop_
_geom_bond_atom_site_label_1
_geom_bond_atom_site_label_2
_geom_bond_site_symmetry_2
_geom_bond_distance
_geom_bond_publ_flag
O1 C1 . 1.235(2) yes
C1 N1 . 1.332(2) yes
C1 C2 . 1.530(3) yes
C2 N2 . 1.454(2) yes
C2 C3 . 1.521(3) yes
C2 H2 . 1.01(2) ?
C3 C4 . 1.507(3) yes
C3 H3A . .98(2) ?
C3 H3B . .95(2) ?
C4 O4 . 1.468(2) yes
C4 C5 . 1.502(3) yes
C4 H4 . 1.00(2) ?
C5 N1 . 1.454(3) yes
C5 H5A . .97(2) ?
C5 H5B . 1.00(2) ?
N1 H1N . .86(2) ?
N2 C6 . 1.341(2) yes
N2 H2N . .85(2) ?
C6 O2 . 1.223(2) yes
C6 O3 . 1.348(2) yes
O3 C7 . 1.468(2) yes
C7 C9 . 1.507(4) yes
C7 C10 . 1.515(4) yes
C7 C8 . 1.519(4) yes
C8 H8A . 1.01(2) ?
C8 H8B . 1.02(2) ?
C8 H8C . 1.02(2) ?
C9 H9A . .96(2) ?
C9 H9B . .94(2) ?
C9 H9C . .98(2) ?
C10 H10A . 1.00(2) ?
C10 H10B . .99(2) ?
C10 H10C . .98(2) ?
O4 C11 . 1.333(3) yes
C11 O5 . 1.195(3) yes
C11 C12 . 1.497(3) yes
C12 C13 . 1.520(4) yes
C12 H12A . .95(2) ?
C12 H12B . .93(2) ?
C13 C14 . 1.512(4) yes
C13 H13A . .93(2) ?
C13 H13B . .92(2) ?
C14 C15 . 1.507(4) yes
C14 H14A . .96(2) ?
C14 H14B . .97(2) ?
C15 C16 . 1.505(4) yes
C15 H15A . .95(2) ?
C15 H15B . .95(2) ?
C16 C17 . 1.508(4) yes
C16 H16A . .93(2) ?
C16 H16B . .93(2) ?
C17 C18 . 1.503(4) yes
C17 H17A . .94(2) ?
C17 H17B . .940(15) ?
C18 C19 . 1.496(4) yes
C18 H18A . .92(2) ?
C18 H18B . .92(2) ?
C19 C20 . 1.502(4) yes
C19 H19A . .94(2) ?
C19 H19B . .94(2) ?
C20 C21 . 1.484(4) yes
C20 H20A . .91(2) ?
C20 H20B . .91(2) ?
C21 C22 . 1.505(4) yes
C21 H21A . .94(2) ?
C21 H21B . .94(2) ?
C22 C23 . 1.487(5) yes
C22 H22A . .93(2) ?
C22 H22B . .93(2) ?
C23 C24 . 1.460(5) yes
C23 H23A . .97(2) ?
C23 H23B . .97(2) ?
C24 H24A . 1.00(2) ?
C24 H24B . 1.00(2) ?
C24 H24C . 1.00(2) ?

loop_
_geom_torsion_atom_site_label_1
_geom_torsion_atom_site_label_2
_geom_torsion_atom_site_label_3
_geom_torsion_atom_site_label_4
_geom_torsion
_geom_torsion_publ_flag
O1 C1 C2 N2 -37.3(2) yes
N1 C1 C2 N2 146.1(2) yes
O1 C1 C2 C3 -164.4(2) yes
N1 C1 C2 C3 19.0(2) yes
N2 C2 C3 C4 -166.7(2) yes
C1 C2 C3 C4 -40.6(2) yes
C2 C3 C4 O4 -63.4(2) yes
C2 C3 C4 C5 56.1(2) yes
O4 C4 C5 N1 69.4(2) yes
C3 C4 C5 N1 -48.7(2) yes
O1 C1 N1 C5 169.4(2) yes
C2 C1 N1 C5 -14.0(3) yes
C4 C5 N1 C1 29.3(3) yes
C3 C2 N2 C6 74.0(2) ?
C1 C2 N2 C6 -54.5(2) yes
C2 N2 C6 O2 -9.6(3) ?
C2 N2 C6 O3 169.5(2) yes
O2 C6 O3 C7 -15.9(3) ?
N2 C6 O3 C7 165.0(2) yes
C6 O3 C7 C9 -60.0(2) ?
C6 O3 C7 C10 64.6(3) ?
C6 O3 C7 C8 -177.0(2) yes
C5 C4 O4 C11 87.7(2) ?
C3 C4 O4 C11 -151.9(2) yes
C4 O4 C11 O5 3.6(3) ?
C4 O4 C11 C12 -174.6(2) yes
O5 C11 C12 C13 -75.3(4) ?
O4 C11 C12 C13 102.9(3) yes
C11 C12 C13 C14 178.2(2) yes
C12 C13 C14 C15 -179.1(3) ?
C13 C14 C15 C16 -178.4(3) yes
C14 C15 C16 C17 -179.1(3) ?
C15 C16 C17 C18 180.0(3) yes
C16 C17 C18 C19 179.6(3) ?
C17 C18 C19 C20 179.5(3) yes
C18 C19 C20 C21 179.4(3) ?
C19 C20 C21 C22 179.5(3) yes
C20 C21 C22 C23 177.3(3) ?
C21 C22 C23 C24 -178.6(4) yes
